data_4349594
loop_
_publ_author_name
'Mahmoudi, Ghodrat'
'Safin, Damir A.'
'Mitoraj, Mariusz P.'
'Amini, Mojtaba'
'Kubicki, Maciej'
'Doert, Thomas'
'Locherer, Franziska'
'Fleck, Michel'

_publ_section_title
;
 Anion-driven tetrel bond-induced engineering of lead(ii) architectures
 with N&#x2032;-(1-(2-pyridyl)ethylidene)nicotinohydrazide: experimental
 and theoretical findings
;
_journal_issue 1
_journal_name_full 'Inorganic Chemistry Frontiers'
_journal_page_first 171
_journal_paper_doi 10.1039/C6QI00477F
_journal_volume 4
_journal_year 2017
_chemical_formula_moiety 'C15 H14 N4 O3 Pb'
_chemical_formula_sum 'C15 H14 N4 O3 Pb'
_chemical_formula_weight 505.49
_space_group_crystal_system monoclinic
_space_group_IT_number 14
_space_group_name_Hall '-P 2ybc'
_space_group_name_H-M_alt 'P 1 21/c 1'
_atom_sites_solution_hydrogens geom
_audit_creation_method SHELXL-2013
_audit_update_record
;
2015-04-14 deposited with the CCDC.
2016-11-25 downloaded from the CCDC.
;
_cell_angle_alpha 90
_cell_angle_beta 103.0686(6)
_cell_angle_gamma 90
_cell_formula_units_Z 4
_cell_length_a 8.70720(10)
_cell_length_b 20.7055(3)
_cell_length_c 8.96340(10)
_cell_measurement_temperature 296(2)
_cell_volume 1574.13(3)
_computing_cell_refinement 'Bruker SAINT'
_computing_data_collection 'Bruker APEX2'
_computing_data_reduction 'Bruker SAINT'
_computing_molecular_graphics 'Mercury (MacRae et al., 2009)'
_computing_publication_material 'SHELXL-2013 (Sheldrick, 2013)'
_computing_structure_refinement 'SHELXL-2013 (Sheldrick, 2013)'
_computing_structure_solution 'SIR92 (Altomare et al., 1993)'
_diffrn_ambient_temperature 296(2)
_diffrn_measured_fraction_theta_full 0.999
_diffrn_measured_fraction_theta_max 0.998
_diffrn_measurement_device_type 'Bruker APEX-II CCD'
_diffrn_measurement_method '\f and \w scans'
_diffrn_radiation_monochromator graphite
_diffrn_radiation_source 'fine-focus sealed tube'
_diffrn_radiation_type MoK\a
_diffrn_radiation_wavelength 0.71073
_diffrn_reflns_av_R_equivalents 0.0439
_diffrn_reflns_av_unetI/netI 0.0350
_diffrn_reflns_Laue_measured_fraction_full 0.999
_diffrn_reflns_Laue_measured_fraction_max 0.998
_diffrn_reflns_limit_h_max 12
_diffrn_reflns_limit_h_min -12
_diffrn_reflns_limit_k_max 29
_diffrn_reflns_limit_k_min -29
_diffrn_reflns_limit_l_max 12
_diffrn_reflns_limit_l_min -12
_diffrn_reflns_number 30250
_diffrn_reflns_point_group_measured_fraction_full 0.999
_diffrn_reflns_point_group_measured_fraction_max 0.998
_diffrn_reflns_theta_full 25.000
_diffrn_reflns_theta_max 29.994
_diffrn_reflns_theta_min 1.967
_exptl_absorpt_coefficient_mu 10.738
_exptl_absorpt_correction_T_max 0.2537
_exptl_absorpt_correction_T_min 0.0736
_exptl_absorpt_correction_type multi-scan
_exptl_absorpt_process_details 'SADABS, Bruker-AXS, 2010'
_exptl_crystal_colour colourless
_exptl_crystal_density_diffrn 2.133
_exptl_crystal_description block
_exptl_crystal_F_000 952
_exptl_crystal_size_max 0.51
_exptl_crystal_size_mid 0.45
_exptl_crystal_size_min 0.18
_refine_diff_density_max 3.122
_refine_diff_density_min -2.668
_refine_diff_density_rms 0.200
_refine_ls_extinction_coef 0.0112(5)
_refine_ls_extinction_expression Fc^*^=kFc[1+0.001xFc^2^\l^3^/sin(2\q)]^-1/4^
_refine_ls_extinction_method SHELXL
_refine_ls_goodness_of_fit_ref 0.997
_refine_ls_hydrogen_treatment constr
_refine_ls_matrix_type full
_refine_ls_number_parameters 211
_refine_ls_number_reflns 4587
_refine_ls_number_restraints 0
_refine_ls_restrained_S_all 0.997
_refine_ls_R_factor_all 0.0413
_refine_ls_R_factor_gt 0.0322
_refine_ls_shift/su_max 0.003
_refine_ls_shift/su_mean 0.000
_refine_ls_structure_factor_coef Fsqd
_refine_ls_weighting_details 'w=1/[\s^2^(Fo^2^)+(0.0642P)^2^] where P=(Fo^2^+2Fc^2^)/3'
_refine_ls_weighting_scheme calc
_refine_ls_wR_factor_gt 0.0879
_refine_ls_wR_factor_ref 0.0920
_reflns_Friedel_coverage 0.000
_reflns_number_gt 3818
_reflns_number_total 4587
_reflns_threshold_expression 'I > 2\s(I)'
_cod_data_source_file c6qi00477f2.cif
_cod_data_source_block 3
_cod_original_sg_symbol_H-M 'P 21/c'
_cod_database_code 4349594
_shelx_space_group_comment
;
The symmetry employed for this shelxl refinement is uniquely defined
by the following loop, which should always be used as a source of
symmetry information in preference to the above space-group names.
They are only intended as comments.
;
_shelx_estimated_absorpt_t_min 0.073
_shelx_estimated_absorpt_t_max 0.248
_shelxl_version_number 2013-4

loop_
_space_group_symop_operation_xyz
'x, y, z'
'-x, y+1/2, -z+1/2'
'-x, -y, -z'
'x, -y-1/2, z-1/2'

loop_
_atom_site_label
_atom_site_type_symbol
_atom_site_fract_x
_atom_site_fract_y
_atom_site_fract_z
_atom_site_U_iso_or_equiv
_atom_site_adp_type
_atom_site_occupancy
_atom_site_site_symmetry_order
_atom_site_calc_flag
_atom_site_refinement_flags_posn
_atom_site_refinement_flags_adp
Pb1 Pb 0.12511(2) 0.58730(2) 0.64523(2) 0.03367(8) Uani 1 1 d . .
N1A N -0.0087(5) 0.35948(18) 1.0854(4) 0.0482(10) Uani 1 1 d . .
C2A C 0.0444(7) 0.4047(2) 1.0022(5) 0.0438(11) Uani 1 1 d . .
H2A H 0.0442 0.4476 1.0333 0.053 Uiso 1 1 calc R U
C3A C 0.0997(5) 0.3909(2) 0.8723(4) 0.0345(8) Uani 1 1 d . .
C4A C 0.1109(6) 0.32669(19) 0.8329(5) 0.0420(10) Uani 1 1 d . .
H4A H 0.1536 0.3151 0.7505 0.050 Uiso 1 1 calc R U
C5A C 0.0573(7) 0.2804(2) 0.9190(5) 0.0507(12) Uani 1 1 d . .
H5A H 0.0620 0.2369 0.8941 0.061 Uiso 1 1 calc R U
C6A C -0.0029(6) 0.2983(2) 1.0412(5) 0.0486(11) Uani 1 1 d . .
H6A H -0.0416 0.2664 1.0958 0.058 Uiso 1 1 calc R U
C7A C 0.1417(5) 0.44521(18) 0.7795(4) 0.0340(8) Uani 1 1 d . .
O7A O 0.1274(5) 0.50245(14) 0.8254(4) 0.0546(10) Uani 1 1 d . .
N8A N 0.1908(5) 0.42751(16) 0.6568(4) 0.0370(8) Uani 1 1 d . .
N9A N 0.2194(4) 0.48062(15) 0.5739(3) 0.0330(7) Uani 1 1 d . .
C10A C 0.2812(5) 0.47050(17) 0.4574(4) 0.0318(7) Uani 1 1 d . .
C101 C 0.3268(6) 0.4045(2) 0.4139(5) 0.0417(10) Uani 1 1 d . .
H10A H 0.3411 0.3764 0.5011 0.063 Uiso 1 1 calc R U
H10B H 0.4235 0.4071 0.3797 0.063 Uiso 1 1 calc R U
H10C H 0.2450 0.3876 0.3329 0.063 Uiso 1 1 calc R U
C11A C 0.3052(5) 0.52712(19) 0.3662(4) 0.0337(8) Uani 1 1 d . .
N12A N 0.2634(5) 0.58531(14) 0.4152(4) 0.0355(8) Uani 1 1 d . .
C13A C 0.2847(6) 0.6376(2) 0.3358(5) 0.0432(10) Uani 1 1 d . .
H13A H 0.2581 0.6775 0.3700 0.052 Uiso 1 1 calc R U
C14A C 0.3439(7) 0.6359(2) 0.2062(5) 0.0503(12) Uani 1 1 d . .
H14A H 0.3545 0.6736 0.1531 0.060 Uiso 1 1 calc R U
C15A C 0.3876(8) 0.5766(3) 0.1564(6) 0.0559(14) Uani 1 1 d . .
H15A H 0.4293 0.5738 0.0698 0.067 Uiso 1 1 calc R U
C16A C 0.3676(6) 0.5221(2) 0.2382(5) 0.0440(10) Uani 1 1 d . .
H16A H 0.3962 0.4819 0.2071 0.053 Uiso 1 1 calc R U
C1B C 0.3857(6) 0.6702(2) 0.7732(5) 0.0426(9) Uani 1 1 d . .
O1B O 0.3733(4) 0.60937(15) 0.7876(3) 0.0413(6) Uani 1 1 d . .
O2B O 0.2855(5) 0.70283(16) 0.6882(5) 0.0706(12) Uani 1 1 d . .
C2B C 0.5334(7) 0.7012(3) 0.8674(7) 0.0683(16) Uani 1 1 d . .
H2B1 H 0.5123 0.7455 0.8869 0.102 Uiso 1 1 calc R U
H2B2 H 0.6158 0.6991 0.8123 0.102 Uiso 1 1 calc R U
H2B3 H 0.5659 0.6786 0.9629 0.102 Uiso 1 1 calc R U

loop_
_atom_site_aniso_label
_atom_site_aniso_U_11
_atom_site_aniso_U_22
_atom_site_aniso_U_33
_atom_site_aniso_U_23
_atom_site_aniso_U_13
_atom_site_aniso_U_12
Pb1 0.02835(11) 0.03720(11) 0.03739(11) -0.00455(5) 0.01149(7) -0.00048(5)
N1A 0.062(3) 0.047(2) 0.0371(17) 0.0019(14) 0.0147(18) -0.0070(18)
C2A 0.056(3) 0.039(2) 0.040(2) -0.0020(15) 0.020(2) -0.0044(18)
C3A 0.038(2) 0.0363(18) 0.0310(17) -0.0008(14) 0.0106(17) -0.0051(17)
C4A 0.051(3) 0.037(2) 0.040(2) -0.0036(15) 0.013(2) -0.0044(18)
C5A 0.065(4) 0.037(2) 0.049(2) -0.0029(17) 0.008(2) -0.008(2)
C6A 0.056(3) 0.048(2) 0.039(2) 0.0109(17) 0.006(2) -0.008(2)
C7A 0.036(2) 0.0365(19) 0.0319(16) -0.0025(13) 0.0128(16) -0.0058(16)
O7A 0.093(3) 0.0353(15) 0.0489(17) -0.0066(12) 0.0437(19) -0.0074(16)
N8A 0.042(2) 0.0375(16) 0.0342(16) -0.0035(12) 0.0155(15) -0.0047(15)
N9A 0.0354(19) 0.0350(15) 0.0319(15) -0.0026(11) 0.0146(14) -0.0020(13)
C10A 0.0257(19) 0.0391(18) 0.0325(17) -0.0056(13) 0.0108(15) -0.0026(14)
C101 0.043(3) 0.045(2) 0.043(2) -0.0055(15) 0.023(2) 0.0028(17)
C11A 0.028(2) 0.046(2) 0.0289(17) -0.0048(14) 0.0094(16) -0.0012(16)
N12A 0.031(2) 0.0395(18) 0.0372(17) 0.0008(11) 0.0108(16) 0.0017(13)
C13A 0.040(3) 0.044(2) 0.045(2) 0.0052(17) 0.011(2) 0.0051(19)
C14A 0.055(3) 0.052(3) 0.045(2) 0.0154(19) 0.014(2) -0.001(2)
C15A 0.064(4) 0.072(3) 0.037(2) 0.010(2) 0.023(3) 0.005(3)
C16A 0.047(3) 0.053(2) 0.035(2) 0.0001(16) 0.018(2) 0.003(2)
C1B 0.037(2) 0.043(2) 0.048(2) -0.0056(17) 0.0092(19) -0.0019(18)
O1B 0.0369(17) 0.0434(14) 0.0429(15) -0.0003(13) 0.0077(13) -0.0026(13)
O2B 0.061(3) 0.0424(18) 0.093(3) 0.0058(17) -0.016(2) -0.0010(16)
C2B 0.048(3) 0.066(3) 0.087(4) -0.016(3) 0.005(3) -0.015(3)

loop_
_atom_type_symbol
_atom_type_description
_atom_type_scat_dispersion_real
_atom_type_scat_dispersion_imag
_atom_type_scat_source
C C 0.0033 0.0016 'International Tables Vol C Tables 4.2.6.8 and 6.1.1.4'
H H 0.0000 0.0000 'International Tables Vol C Tables 4.2.6.8 and 6.1.1.4'
N N 0.0061 0.0033 'International Tables Vol C Tables 4.2.6.8 and 6.1.1.4'
O O 0.0106 0.0060 'International Tables Vol C Tables 4.2.6.8 and 6.1.1.4'
Pb Pb -3.3944 10.1111 'International Tables Vol C Tables 4.2.6.8 and 6.1.1.4'

loop_
_geom_angle_atom_site_label_1
_geom_angle_atom_site_label_2
_geom_angle_atom_site_label_3
_geom_angle
O1B Pb1 O7A 84.69(13)
O1B Pb1 N9A 89.75(11)
O7A Pb1 N9A 64.36(10)
O1B Pb1 N12A 84.14(12)
O7A Pb1 N12A 126.05(10)
N9A Pb1 N12A 62.99(10)
O1B Pb1 O2B 50.55(11)
O7A Pb1 O2B 128.28(12)
N9A Pb1 O2B 128.36(13)
N12A Pb1 O2B 79.31(12)
O1B Pb1 C1B 25.57(12)
O7A Pb1 C1B 106.59(14)
N9A Pb1 C1B 110.88(12)
N12A Pb1 C1B 82.01(12)
O2B Pb1 C1B 25.03(11)
C6A N1A C2A 117.2(4)
N1A C2A C3A 123.4(4)
N1A C2A H2A 118.3
C3A C2A H2A 118.3
C4A C3A C2A 118.0(4)
C4A C3A C7A 122.8(4)
C2A C3A C7A 119.1(4)
C5A C4A C3A 118.3(4)
C5A C4A H4A 120.9
C3A C4A H4A 120.9
C6A C5A C4A 120.0(4)
C6A C5A H5A 120.0
C4A C5A H5A 120.0
N1A C6A C5A 122.9(4)
N1A C6A H6A 118.5
C5A C6A H6A 118.5
O7A C7A N8A 127.1(4)
O7A C7A C3A 118.0(4)
N8A C7A C3A 114.9(3)
C7A O7A Pb1 117.1(3)
C7A N8A N9A 111.0(3)
C10A N9A N8A 117.6(3)
C10A N9A Pb1 124.9(2)
N8A N9A Pb1 117.3(2)
N9A C10A C11A 117.2(3)
N9A C10A C101 122.7(4)
C11A C10A C101 120.2(3)
C10A C101 H10A 109.5
C10A C101 H10B 109.5
H10A C101 H10B 109.5
C10A C101 H10C 109.5
H10A C101 H10C 109.5
H10B C101 H10C 109.5
N12A C11A C16A 121.3(4)
N12A C11A C10A 116.4(3)
C16A C11A C10A 122.3(4)
C13A N12A C11A 117.9(4)
C13A N12A Pb1 123.7(3)
C11A N12A Pb1 118.3(3)
N12A C13A C14A 123.8(4)
N12A C13A H13A 118.1
C14A C13A H13A 118.1
C13A C14A C15A 118.5(4)
C13A C14A H14A 120.8
C15A C14A H14A 120.8
C16A C15A C14A 118.4(5)
C16A C15A H15A 120.8
C14A C15A H15A 120.8
C15A C16A C11A 120.1(4)
C15A C16A H16A 120.0
C11A C16A H16A 120.0
O2B C1B O1B 123.1(4)
O2B C1B C2B 120.6(4)
O1B C1B C2B 116.3(4)
O2B C1B Pb1 72.2(3)
O1B C1B Pb1 51.1(2)
C2B C1B Pb1 166.6(4)
C1B O1B Pb1 103.3(3)
C1B O2B Pb1 82.8(3)
C1B C2B H2B1 109.5
C1B C2B H2B2 109.5
H2B1 C2B H2B2 109.5
C1B C2B H2B3 109.5
H2B1 C2B H2B3 109.5
H2B2 C2B H2B3 109.5

loop_
_geom_bond_atom_site_label_1
_geom_bond_atom_site_label_2
_geom_bond_distance
Pb1 O1B 2.294(3)
Pb1 O7A 2.383(3)
Pb1 N9A 2.490(3)
Pb1 N12A 2.613(4)
Pb1 O2B 2.753(4)
Pb1 C1B 2.869(4)
N1A C6A 1.331(6)
N1A C2A 1.343(6)
C2A C3A 1.387(6)
C2A H2A 0.9300
C3A C4A 1.384(6)
C3A C7A 1.493(5)
C4A C5A 1.377(6)
C4A H4A 0.9300
C5A C6A 1.368(7)
C5A H5A 0.9300
C6A H6A 0.9300
C7A O7A 1.270(5)
C7A N8A 1.319(5)
N8A N9A 1.381(5)
N9A C10A 1.296(5)
C10A C11A 1.471(5)
C10A C101 1.500(5)
C101 H10A 0.9600
C101 H10B 0.9600
C101 H10C 0.9600
C11A N12A 1.360(5)
C11A C16A 1.380(6)
N12A C13A 1.331(5)
C13A C14A 1.373(7)
C13A H13A 0.9300
C14A C15A 1.389(7)
C14A H14A 0.9300
C15A C16A 1.379(7)
C15A H15A 0.9300
C16A H16A 0.9300
C1B O2B 1.223(5)
C1B O1B 1.273(5)
C1B C2B 1.513(7)
C2B H2B1 0.9600
C2B H2B2 0.9600
C2B H2B3 0.9600

loop_
_geom_hbond_atom_site_label_D
_geom_hbond_atom_site_label_H
_geom_hbond_atom_site_label_A
_geom_hbond_distance_DH
_geom_hbond_distance_HA
_geom_hbond_distance_DA
_geom_hbond_angle_DHA
_geom_hbond_site_symmetry_A
C2A H2A O7A 0.93 2.40 3.060(6) 127.9 3_567
C101 H10B O1B 0.96 2.59 3.506(6) 160.2 3_666

loop_
_geom_torsion_atom_site_label_1
_geom_torsion_atom_site_label_2
_geom_torsion_atom_site_label_3
_geom_torsion_atom_site_label_4
_geom_torsion
C6A N1A C2A C3A 1.9(8)
N1A C2A C3A C4A -4.7(8)
N1A C2A C3A C7A 174.2(5)
C2A C3A C4A C5A 4.1(7)
C7A C3A C4A C5A -174.8(4)
C3A C4A C5A C6A -1.0(8)
C2A N1A C6A C5A 1.6(8)
C4A C5A C6A N1A -2.0(8)
C4A C3A C7A O7A -180.0(5)
C2A C3A C7A O7A 1.2(7)
C4A C3A C7A N8A -0.1(6)
C2A C3A C7A N8A -179.0(5)
N8A C7A O7A Pb1 16.7(7)
C3A C7A O7A Pb1 -163.5(3)
O7A C7A N8A N9A -3.2(7)
C3A C7A N8A N9A 177.0(4)
C7A N8A N9A C10A 174.2(4)
C7A N8A N9A Pb1 -11.4(5)
N8A N9A C10A C11A 177.6(4)
Pb1 N9A C10A C11A 3.6(5)
N8A N9A C10A C101 -2.1(6)
Pb1 N9A C10A C101 -176.1(3)
N9A C10A C11A N12A 1.5(6)
C101 C10A C11A N12A -178.8(4)
N9A C10A C11A C16A -178.9(4)
C101 C10A C11A C16A 0.8(6)
C16A C11A N12A C13A -0.1(7)
C10A C11A N12A C13A 179.5(4)
C16A C11A N12A Pb1 175.0(3)
C10A C11A N12A Pb1 -5.4(5)
C11A N12A C13A C14A 1.2(8)
Pb1 N12A C13A C14A -173.7(4)
N12A C13A C14A C15A -1.5(8)
C13A C14A C15A C16A 0.8(9)
C14A C15A C16A C11A 0.1(9)
N12A C11A C16A C15A -0.5(8)
C10A C11A C16A C15A 179.9(5)
O2B C1B O1B Pb1 -5.7(6)
C2B C1B O1B Pb1 174.5(4)
O1B C1B O2B Pb1 4.7(5)
C2B C1B O2B Pb1 -175.5(5)
